data_1567900
loop_
_publ_author_name
'Shabade, Anand B.'
'Sharma, Dipesh M.'
'Bajpai, Priyam'
'Gonnade, Rajesh G.'
'Vanka, Kumar'
'Punji, Benudhar'

_publ_section_title
;
 Room temperature chemoselective hydrogenation of C=C, C=O and C=N bonds
 by well-defined mixed donor Mn(I) pincer catalyst
;
_journal_name_full 'Chemical Science'
_journal_paper_doi 10.1039/D2SC05274A
_journal_year 2022
_chemical_formula_moiety 'C16 H21 Br Mn N4 O2 P'
_chemical_formula_sum 'C16 H21 Br Mn N4 O2 P'
_chemical_formula_weight 467.19
_space_group_crystal_system orthorhombic
_space_group_IT_number 61
_space_group_name_Hall '-P 2ac 2ab'
_space_group_name_H-M_alt 'P b c a'
_atom_sites_solution_hydrogens geom
_audit_creation_method SHELXL-2014/7
_audit_update_record
;
2022-08-04 deposited with the CCDC.	2022-11-03 downloaded from the CCDC.
;
_cell_angle_alpha 90
_cell_angle_beta 90
_cell_angle_gamma 90
_cell_formula_units_Z 8
_cell_length_a 9.1016(5)
_cell_length_b 14.4759(6)
_cell_length_c 28.6257(14)
_cell_measurement_reflns_used 5261
_cell_measurement_temperature 100(2)
_cell_measurement_theta_max 27.18
_cell_measurement_theta_min 2.65
_cell_volume 3771.5(3)
_computing_cell_refinement 'SAINT (Bruker, 2016)'
_computing_data_collection 'APEX3 (Bruker, 2016)'
_computing_data_reduction 'SAINT (Bruker, 2016)'
_computing_molecular_graphics 'Bruker SHELXTL, Mercury 2020.20'
_computing_publication_material 'Bruker SHELXTL'
_computing_structure_refinement 'SHELXL-2018/3 (Sheldrick, 2018)'
_computing_structure_solution 'SHELXT 2014/5 (Sheldrick, 2014)'
_diffrn_ambient_temperature 100(2)
_diffrn_detector 'Photon II CPAD Area Detector'
_diffrn_detector_area_resol_mean 7.39
_diffrn_measured_fraction_theta_full 0.999
_diffrn_measured_fraction_theta_max 0.998
_diffrn_measurement_device '\k-geometry diffractometer'
_diffrn_measurement_device_type 'Bruker D8 VENTURE Kappa Duo PHOTON II CPAD'
_diffrn_measurement_method '\f and \w scans'
_diffrn_radiation_monochromator 'multilayer mirrors'
_diffrn_radiation_type MoK\a
_diffrn_radiation_wavelength 0.71073
_diffrn_reflns_av_R_equivalents 0.1649
_diffrn_reflns_av_unetI/netI 0.0655
_diffrn_reflns_Laue_measured_fraction_full 0.999
_diffrn_reflns_Laue_measured_fraction_max 0.998
_diffrn_reflns_limit_h_max 11
_diffrn_reflns_limit_h_min -12
_diffrn_reflns_limit_k_max 19
_diffrn_reflns_limit_k_min -19
_diffrn_reflns_limit_l_max 38
_diffrn_reflns_limit_l_min -38
_diffrn_reflns_number 73416
_diffrn_reflns_point_group_measured_fraction_full 0.999
_diffrn_reflns_point_group_measured_fraction_max 0.998
_diffrn_reflns_theta_full 25.242
_diffrn_reflns_theta_max 28.315
_diffrn_reflns_theta_min 2.652
_diffrn_source 'micro-focus sealed tube'
_diffrn_source_type 'Incoatech I\mS HB'
_exptl_absorpt_coefficient_mu 2.921
_exptl_absorpt_correction_T_max 0.2092
_exptl_absorpt_correction_T_min 0.1601
_exptl_absorpt_correction_type multi-scan
_exptl_absorpt_process_details 'SADABS (Bruker, 2016)'
_exptl_crystal_colour colourless
_exptl_crystal_density_diffrn 1.646
_exptl_crystal_description block
_exptl_crystal_F_000 1888
_exptl_crystal_size_max 0.360
_exptl_crystal_size_mid 0.260
_exptl_crystal_size_min 0.240
_refine_diff_density_max 0.798
_refine_diff_density_min -0.589
_refine_diff_density_rms 0.115
_refine_ls_extinction_method none
_refine_ls_goodness_of_fit_ref 1.051
_refine_ls_hydrogen_treatment constr
_refine_ls_matrix_type full
_refine_ls_number_parameters 230
_refine_ls_number_reflns 4688
_refine_ls_number_restraints 0
_refine_ls_restrained_S_all 1.051
_refine_ls_R_factor_all 0.0882
_refine_ls_R_factor_gt 0.0494
_refine_ls_shift/su_max 0.001
_refine_ls_shift/su_mean 0.000
_refine_ls_structure_factor_coef Fsqd
_refine_ls_weighting_details 'w=1/[\s^2^(Fo^2^)+(0.0315P)^2^+6.2454P] where P=(Fo^2^+2Fc^2^)/3'
_refine_ls_weighting_scheme calc
_refine_ls_wR_factor_gt 0.0889
_refine_ls_wR_factor_ref 0.1012
_reflns_Friedel_coverage 0.000
_reflns_number_gt 3291
_reflns_number_total 4688
_reflns_threshold_expression 'I > 2\s(I)'
_cod_data_source_file d2sc05274a3.cif
_cod_data_source_block mo_ISOPROPYLE_0m
_cod_database_code 1567900
_shelx_shelxl_version_number 2014/7
_shelx_space_group_comment
;
The symmetry employed for this shelxl refinement is uniquely defined
by the following loop, which should always be used as a source of
symmetry information in preference to the above space-group names.
They are only intended as comments.
;
_shelx_estimated_absorpt_t_min 0.419
_shelx_estimated_absorpt_t_max 0.541

loop_
_space_group_symop_operation_xyz
'x, y, z'
'-x+1/2, -y, z+1/2'
'-x, y+1/2, -z+1/2'
'x+1/2, -y+1/2, -z'
'-x, -y, -z'
'x-1/2, y, -z-1/2'
'x, -y-1/2, z-1/2'
'-x-1/2, y-1/2, z'

loop_
_atom_site_label
_atom_site_type_symbol
_atom_site_fract_x
_atom_site_fract_y
_atom_site_fract_z
_atom_site_U_iso_or_equiv
_atom_site_adp_type
_atom_site_occupancy
_atom_site_site_symmetry_order
_atom_site_calc_flag
_atom_site_refinement_flags_posn
_atom_site_refinement_flags_adp
_atom_site_refinement_flags_occupancy
_atom_site_disorder_assembly
_atom_site_disorder_group
Br1 Br 0.29618(4) 0.85611(3) 0.66710(2) 0.02119(11) Uani 1 1 d . . . . .
Mn1 Mn 0.45680(6) 0.75341(4) 0.61333(2) 0.01752(14) Uani 1 1 d . . . . .
P1 P 0.27442(11) 0.65098(7) 0.60277(3) 0.0162(2) Uani 1 1 d . . . . .
O1 O 0.6607(3) 0.6537(2) 0.55240(10) 0.0310(7) Uani 1 1 d . . . . .
O2 O 0.4088(3) 0.8742(2) 0.53198(10) 0.0296(7) Uani 1 1 d . . . . .
N1 N 0.4912(3) 0.6784(2) 0.67153(10) 0.0185(7) Uani 1 1 d . . . . .
N2 N 0.6673(4) 0.7868(3) 0.68549(12) 0.0269(8) Uani 1 1 d . . . . .
N3 N 0.6256(4) 0.8209(2) 0.64314(11) 0.0227(8) Uani 1 1 d . . . . .
N4 N 0.3065(4) 0.5797(2) 0.64999(10) 0.0202(7) Uani 1 1 d . . . . .
H4N H 0.2557 0.5284 0.6534 0.024 Uiso 1 1 calc R U . . .
C1 C 0.4112(4) 0.6032(3) 0.68204(13) 0.0188(8) Uani 1 1 d . . . . .
C2 C 0.4345(5) 0.5553(3) 0.72399(14) 0.0267(10) Uani 1 1 d . . . . .
H2 H 0.3799 0.5012 0.7310 0.032 Uiso 1 1 calc R U . . .
C3 C 0.5379(5) 0.5886(3) 0.75463(14) 0.0326(11) Uani 1 1 d . . . . .
H3 H 0.5546 0.5569 0.7832 0.039 Uiso 1 1 calc R U . . .
C4 C 0.6185(5) 0.6677(3) 0.74459(14) 0.0297(10) Uani 1 1 d . . . . .
H4 H 0.6880 0.6922 0.7660 0.036 Uiso 1 1 calc R U . . .
C5 C 0.5927(5) 0.7088(3) 0.70198(14) 0.0257(9) Uani 1 1 d . . . . .
C6 C 0.7847(5) 0.8348(4) 0.70284(17) 0.0412(12) Uani 1 1 d . . . . .
H6 H 0.8340 0.8238 0.7316 0.049 Uiso 1 1 calc R U . . .
C7 C 0.8170(6) 0.9012(4) 0.67099(17) 0.0433(13) Uani 1 1 d . . . . .
H7 H 0.8926 0.9463 0.6731 0.052 Uiso 1 1 calc R U . . .
C8 C 0.7171(5) 0.8900(3) 0.63456(15) 0.0297(10) Uani 1 1 d . . . . .
H8 H 0.7149 0.9271 0.6072 0.036 Uiso 1 1 calc R U . . .
C9 C 0.5775(5) 0.6896(3) 0.57702(14) 0.0234(9) Uani 1 1 d . . . . .
C10 C 0.4233(4) 0.8273(3) 0.56407(14) 0.0217(9) Uani 1 1 d . . . . .
C11 C 0.2710(5) 0.5715(3) 0.55242(12) 0.0207(9) Uani 1 1 d . . . . .
H11 H 0.1713 0.5425 0.5514 0.025 Uiso 1 1 calc R U . . .
C12 C 0.3825(5) 0.4940(3) 0.55653(15) 0.0278(10) Uani 1 1 d . . . . .
H12A H 0.3785 0.4554 0.5284 0.042 Uiso 1 1 calc R U . . .
H12B H 0.3599 0.4563 0.5840 0.042 Uiso 1 1 calc R U . . .
H12C H 0.4812 0.5204 0.5597 0.042 Uiso 1 1 calc R U . . .
C13 C 0.2922(5) 0.6241(3) 0.50654(13) 0.0288(10) Uani 1 1 d . . . . .
H13A H 0.2707 0.5831 0.4802 0.043 Uiso 1 1 calc R U . . .
H13B H 0.3940 0.6457 0.5043 0.043 Uiso 1 1 calc R U . . .
H13C H 0.2255 0.6773 0.5057 0.043 Uiso 1 1 calc R U . . .
C14 C 0.0793(4) 0.6816(3) 0.61218(13) 0.0197(8) Uani 1 1 d . . . . .
H14 H 0.0741 0.7151 0.6427 0.024 Uiso 1 1 calc R U . . .
C15 C -0.0243(5) 0.5984(3) 0.61601(15) 0.0278(9) Uani 1 1 d . . . . .
H15A H -0.0425 0.5730 0.5848 0.042 Uiso 1 1 calc R U . . .
H15B H -0.1176 0.6181 0.6299 0.042 Uiso 1 1 calc R U . . .
H15C H 0.0208 0.5510 0.6357 0.042 Uiso 1 1 calc R U . . .
C16 C 0.0253(4) 0.7487(3) 0.57477(14) 0.0238(9) Uani 1 1 d . . . . .
H16A H 0.0205 0.7169 0.5446 0.036 Uiso 1 1 calc R U . . .
H16B H 0.0933 0.8010 0.5725 0.036 Uiso 1 1 calc R U . . .
H16C H -0.0727 0.7713 0.5832 0.036 Uiso 1 1 calc R U . . .

loop_
_atom_site_aniso_label
_atom_site_aniso_U_11
_atom_site_aniso_U_22
_atom_site_aniso_U_33
_atom_site_aniso_U_23
_atom_site_aniso_U_13
_atom_site_aniso_U_12
Br1 0.0250(2) 0.02154(19) 0.01708(18) -0.00128(16) 0.00219(17) 0.00174(18)
Mn1 0.0163(3) 0.0226(3) 0.0136(3) -0.0025(2) -0.0014(2) 0.0007(3)
P1 0.0169(5) 0.0197(5) 0.0119(4) -0.0001(4) -0.0011(4) 0.0027(4)
O1 0.0205(16) 0.0451(19) 0.0273(16) -0.0123(14) 0.0030(13) 0.0029(15)
O2 0.0371(19) 0.0323(17) 0.0195(15) 0.0051(13) 0.0030(13) 0.0072(14)
N1 0.0154(17) 0.0249(16) 0.0153(16) -0.0070(13) -0.0035(13) 0.0053(14)
N2 0.0185(19) 0.038(2) 0.0242(18) -0.0089(16) -0.0073(15) 0.0033(16)
N3 0.0208(19) 0.0287(18) 0.0187(17) -0.0081(15) 0.0015(15) -0.0001(16)
N4 0.0208(18) 0.0248(17) 0.0151(15) 0.0044(13) -0.0018(14) 0.0007(15)
C1 0.018(2) 0.024(2) 0.0149(18) -0.0011(15) 0.0017(15) 0.0072(17)
C2 0.030(2) 0.031(2) 0.019(2) 0.0034(18) 0.0013(18) 0.013(2)
C3 0.036(3) 0.048(3) 0.0139(19) 0.0017(19) -0.0053(19) 0.022(2)
C4 0.027(2) 0.044(3) 0.019(2) -0.0066(19) -0.0077(18) 0.012(2)
C5 0.020(2) 0.035(2) 0.021(2) -0.0062(18) -0.0034(18) 0.0098(19)
C6 0.031(3) 0.057(3) 0.035(3) -0.013(2) -0.010(2) -0.008(3)
C7 0.039(3) 0.055(3) 0.035(3) -0.015(2) -0.009(2) -0.020(3)
C8 0.027(3) 0.036(2) 0.026(2) -0.0075(19) -0.0005(19) -0.006(2)
C9 0.021(2) 0.028(2) 0.021(2) -0.0033(17) -0.0045(18) -0.0028(19)
C10 0.020(2) 0.024(2) 0.022(2) -0.0048(17) 0.0008(17) 0.0006(17)
C11 0.024(2) 0.0210(19) 0.0165(18) -0.0050(15) 0.0016(16) -0.0053(17)
C12 0.034(3) 0.022(2) 0.027(2) -0.0018(18) 0.010(2) 0.0020(19)
C13 0.034(3) 0.040(3) 0.0126(18) -0.0022(17) -0.0013(18) 0.003(2)
C14 0.0139(19) 0.027(2) 0.0176(18) -0.0008(17) 0.0004(16) 0.0039(16)
C15 0.023(2) 0.032(2) 0.028(2) 0.0003(19) 0.0001(19) -0.0026(19)
C16 0.017(2) 0.025(2) 0.029(2) 0.0030(18) -0.0054(17) 0.0048(19)

loop_
_atom_type_symbol
_atom_type_description
_atom_type_scat_dispersion_real
_atom_type_scat_dispersion_imag
_atom_type_scat_source
C C 0.0033 0.0016 'International Tables Vol C Tables 4.2.6.8 and 6.1.1.4'
H H 0.0000 0.0000 'International Tables Vol C Tables 4.2.6.8 and 6.1.1.4'
N N 0.0061 0.0033 'International Tables Vol C Tables 4.2.6.8 and 6.1.1.4'
O O 0.0106 0.0060 'International Tables Vol C Tables 4.2.6.8 and 6.1.1.4'
P P 0.1023 0.0942 'International Tables Vol C Tables 4.2.6.8 and 6.1.1.4'
Mn Mn 0.3368 0.7283 'International Tables Vol C Tables 4.2.6.8 and 6.1.1.4'
Br Br -0.2901 2.4595 'International Tables Vol C Tables 4.2.6.8 and 6.1.1.4'

loop_
_geom_angle_atom_site_label_1
_geom_angle_atom_site_label_2
_geom_angle_atom_site_label_3
_geom_angle
_geom_angle_site_symmetry_1
_geom_angle_site_symmetry_3
_geom_angle_publ_flag
C9 Mn1 C10 87.44(18) . . ?
C9 Mn1 N3 91.63(16) . . ?
C10 Mn1 N3 99.97(17) . . ?
C9 Mn1 N1 96.20(16) . . ?
C10 Mn1 N1 175.86(16) . . ?
N3 Mn1 N1 78.01(14) . . ?
C9 Mn1 P1 92.01(14) . . ?
C10 Mn1 P1 99.34(13) . . ?
N3 Mn1 P1 160.49(10) . . ?
N1 Mn1 P1 82.55(10) . . ?
C9 Mn1 Br1 175.59(14) . . ?
C10 Mn1 Br1 91.65(13) . . ?
N3 Mn1 Br1 84.27(9) . . ?
N1 Mn1 Br1 84.57(9) . . ?
P1 Mn1 Br1 92.40(3) . . ?
N4 P1 C11 103.99(17) . . ?
N4 P1 C14 101.04(17) . . ?
C11 P1 C14 104.30(19) . . ?
N4 P1 Mn1 99.46(12) . . ?
C11 P1 Mn1 121.98(14) . . ?
C14 P1 Mn1 122.11(14) . . ?
C1 N1 C5 119.5(3) . . ?
C1 N1 Mn1 122.6(3) . . ?
C5 N1 Mn1 117.9(3) . . ?
N3 N2 C6 110.9(4) . . ?
N3 N2 C5 117.2(3) . . ?
C6 N2 C5 131.8(4) . . ?
C8 N3 N2 105.3(3) . . ?
C8 N3 Mn1 140.2(3) . . ?
N2 N3 Mn1 114.5(3) . . ?
C1 N4 P1 119.7(3) . . ?
C1 N4 H4N 120.2 . . ?
P1 N4 H4N 120.2 . . ?
N1 C1 N4 115.4(3) . . ?
N1 C1 C2 120.7(4) . . ?
N4 C1 C2 123.8(4) . . ?
C3 C2 C1 118.5(4) . . ?
C3 C2 H2 120.8 . . ?
C1 C2 H2 120.8 . . ?
C2 C3 C4 121.2(4) . . ?
C2 C3 H3 119.4 . . ?
C4 C3 H3 119.4 . . ?
C5 C4 C3 116.7(4) . . ?
C5 C4 H4 121.7 . . ?
C3 C4 H4 121.7 . . ?
N1 C5 C4 123.4(4) . . ?
N1 C5 N2 112.3(4) . . ?
C4 C5 N2 124.3(4) . . ?
C7 C6 N2 106.6(4) . . ?
C7 C6 H6 126.7 . . ?
N2 C6 H6 126.7 . . ?
C6 C7 C8 106.2(4) . . ?
C6 C7 H7 126.9 . . ?
C8 C7 H7 126.9 . . ?
N3 C8 C7 111.1(4) . . ?
N3 C8 H8 124.5 . . ?
C7 C8 H8 124.5 . . ?
O1 C9 Mn1 175.3(4) . . ?
O2 C10 Mn1 176.8(4) . . ?
C12 C11 C13 110.5(3) . . ?
C12 C11 P1 112.9(3) . . ?
C13 C11 P1 110.9(3) . . ?
C12 C11 H11 107.4 . . ?
C13 C11 H11 107.4 . . ?
P1 C11 H11 107.4 . . ?
C11 C12 H12A 109.5 . . ?
C11 C12 H12B 109.5 . . ?
H12A C12 H12B 109.5 . . ?
C11 C12 H12C 109.5 . . ?
H12A C12 H12C 109.5 . . ?
H12B C12 H12C 109.5 . . ?
C11 C13 H13A 109.5 . . ?
C11 C13 H13B 109.5 . . ?
H13A C13 H13B 109.5 . . ?
C11 C13 H13C 109.5 . . ?
H13A C13 H13C 109.5 . . ?
H13B C13 H13C 109.5 . . ?
C16 C14 C15 110.6(3) . . ?
C16 C14 P1 111.1(3) . . ?
C15 C14 P1 114.4(3) . . ?
C16 C14 H14 106.8 . . ?
C15 C14 H14 106.8 . . ?
P1 C14 H14 106.8 . . ?
C14 C15 H15A 109.5 . . ?
C14 C15 H15B 109.5 . . ?
H15A C15 H15B 109.5 . . ?
C14 C15 H15C 109.5 . . ?
H15A C15 H15C 109.5 . . ?
H15B C15 H15C 109.5 . . ?
C14 C16 H16A 109.5 . . ?
C14 C16 H16B 109.5 . . ?
H16A C16 H16B 109.5 . . ?
C14 C16 H16C 109.5 . . ?
H16A C16 H16C 109.5 . . ?
H16B C16 H16C 109.5 . . ?

loop_
_geom_bond_atom_site_label_1
_geom_bond_atom_site_label_2
_geom_bond_distance
_geom_bond_site_symmetry_2
_geom_bond_publ_flag
Br1 Mn1 2.5917(7) . ?
Mn1 C9 1.772(4) . ?
Mn1 C10 1.796(4) . ?
Mn1 N3 2.011(3) . ?
Mn1 N1 2.013(3) . ?
Mn1 P1 2.2462(12) . ?
P1 N4 1.726(3) . ?
P1 C11 1.844(4) . ?
P1 C14 1.850(4) . ?
O1 C9 1.158(5) . ?
O2 C10 1.149(5) . ?
N1 C1 1.343(5) . ?
N1 C5 1.344(5) . ?
N2 N3 1.363(5) . ?
N2 C6 1.368(6) . ?
N2 C5 1.400(6) . ?
N3 C8 1.324(5) . ?
N4 C1 1.366(5) . ?
N4 H4N 0.8800 . ?
C1 C2 1.403(5) . ?
C2 C3 1.374(6) . ?
C2 H2 0.9500 . ?
C3 C4 1.390(6) . ?
C3 H3 0.9500 . ?
C4 C5 1.378(6) . ?
C4 H4 0.9500 . ?
C6 C7 1.358(7) . ?
C6 H6 0.9500 . ?
C7 C8 1.393(6) . ?
C7 H7 0.9500 . ?
C8 H8 0.9500 . ?
C11 C12 1.517(6) . ?
C11 C13 1.531(5) . ?
C11 H11 1.0000 . ?
C12 H12A 0.9800 . ?
C12 H12B 0.9800 . ?
C12 H12C 0.9800 . ?
C13 H13A 0.9800 . ?
C13 H13B 0.9800 . ?
C13 H13C 0.9800 . ?
C14 C16 1.528(5) . ?
C14 C15 1.534(6) . ?
C14 H14 1.0000 . ?
C15 H15A 0.9800 . ?
C15 H15B 0.9800 . ?
C15 H15C 0.9800 . ?
C16 H16A 0.9800 . ?
C16 H16B 0.9800 . ?
C16 H16C 0.9800 . ?

loop_
_geom_torsion_atom_site_label_1
_geom_torsion_atom_site_label_2
_geom_torsion_atom_site_label_3
_geom_torsion_atom_site_label_4
_geom_torsion
_geom_torsion_site_symmetry_1
_geom_torsion_site_symmetry_2
_geom_torsion_site_symmetry_3
_geom_torsion_site_symmetry_4
_geom_torsion_publ_flag
C6 N2 N3 C8 -0.2(5) . . . . ?
C5 N2 N3 C8 -176.6(3) . . . . ?
C6 N2 N3 Mn1 178.4(3) . . . . ?
C5 N2 N3 Mn1 2.1(4) . . . . ?
C11 P1 N4 C1 132.8(3) . . . . ?
C14 P1 N4 C1 -119.3(3) . . . . ?
Mn1 P1 N4 C1 6.3(3) . . . . ?
C5 N1 C1 N4 177.3(3) . . . . ?
Mn1 N1 C1 N4 1.3(5) . . . . ?
C5 N1 C1 C2 -1.1(5) . . . . ?
Mn1 N1 C1 C2 -177.1(3) . . . . ?
P1 N4 C1 N1 -5.5(5) . . . . ?
P1 N4 C1 C2 172.9(3) . . . . ?
N1 C1 C2 C3 1.8(6) . . . . ?
N4 C1 C2 C3 -176.5(4) . . . . ?
C1 C2 C3 C4 -0.2(6) . . . . ?
C2 C3 C4 C5 -2.0(6) . . . . ?
C1 N1 C5 C4 -1.3(6) . . . . ?
Mn1 N1 C5 C4 175.0(3) . . . . ?
C1 N1 C5 N2 179.2(3) . . . . ?
Mn1 N1 C5 N2 -4.6(4) . . . . ?
C3 C4 C5 N1 2.8(6) . . . . ?
C3 C4 C5 N2 -177.7(4) . . . . ?
N3 N2 C5 N1 1.6(5) . . . . ?
C6 N2 C5 N1 -173.9(4) . . . . ?
N3 N2 C5 C4 -178.0(4) . . . . ?
C6 N2 C5 C4 6.6(7) . . . . ?
N3 N2 C6 C7 0.6(5) . . . . ?
C5 N2 C6 C7 176.2(4) . . . . ?
N2 C6 C7 C8 -0.7(6) . . . . ?
N2 N3 C8 C7 -0.3(5) . . . . ?
Mn1 N3 C8 C7 -178.3(4) . . . . ?
C6 C7 C8 N3 0.6(6) . . . . ?
N4 P1 C11 C12 -37.4(3) . . . . ?
C14 P1 C11 C12 -142.9(3) . . . . ?
Mn1 P1 C11 C12 73.4(3) . . . . ?
N4 P1 C11 C13 -162.1(3) . . . . ?
C14 P1 C11 C13 92.4(3) . . . . ?
Mn1 P1 C11 C13 -51.2(3) . . . . ?
N4 P1 C14 C16 178.0(3) . . . . ?
C11 P1 C14 C16 -74.3(3) . . . . ?
Mn1 P1 C14 C16 69.4(3) . . . . ?
N4 P1 C14 C15 -56.0(3) . . . . ?
C11 P1 C14 C15 51.7(3) . . . . ?
Mn1 P1 C14 C15 -164.6(2) . . . . ?
